data_4020654
loop_
_publ_author_name
'Robert S. Coleman'
'Srinivas Reddy Gurrala'
'Soumya Mitra'
'Amresh Raao'

_publ_section_title
;
 Asymmetric Total Synthesis of Dibenzocyclooctadiene
 Lignan Natural Products
;
_journal_name_full 'Journal of Organic Chemistry'
_journal_page_first 8932
_journal_page_last 8941
_journal_paper_doi 10.1021/jo051525i
_journal_volume 70
_journal_year 2005
_chemical_formula_moiety 'C30 H46 O7 Si, 0.5(C6 H14)'
_chemical_formula_sum 'C33 H53 O7 Si'
_chemical_formula_weight 589.84
_chemical_name_common 'Coleman 1300'
_space_group_IT_number 2
_space_group_name_Hall '-P 1'
_space_group_name_H-M_alt 'P -1'
_symmetry_cell_setting triclinic
_symmetry_Int_Tables_number 2
_symmetry_space_group_name_Hall '-P 1'
_symmetry_space_group_name_H-M 'P -1'
_cell_angle_alpha 84.330(5)
_cell_angle_beta 75.379(5)
_cell_angle_gamma 72.421(5)
_cell_formula_units_Z 2
_cell_length_a 10.691(1)
_cell_length_b 11.526(1)
_cell_length_c 14.901(2)
_cell_measurement_temperature 150(2)
_cell_measurement_wavelength 0.71073
_cell_volume 1693.2(3)
_diffrn_ambient_temperature 150(2)
_exptl_crystal_density_diffrn 1.157
_cod_database_code 4020654

loop_
_symmetry_equiv_pos_as_xyz
'x, y, z'
'-x, -y, -z'

loop_
_atom_site_label
_atom_site_type_symbol
_atom_site_fract_x
_atom_site_fract_y
_atom_site_fract_z
_atom_site_U_iso_or_equiv
_atom_site_adp_type
_atom_site_occupancy
_atom_site_symmetry_multiplicity
_atom_site_calc_flag
_atom_site_refinement_flags
_atom_site_disorder_assembly
_atom_site_disorder_group
C1 C 0.82453(13) -0.32763(12) 0.25205(9) 0.0198(3) Uani 1 1 d . . .
C2 C 0.75524(14) -0.34947(13) 0.19041(10) 0.0228(3) Uani 1 1 d . . .
H2 H 0.6829 -0.286 0.1749 0.027 Uiso 1 1 calc R . .
C3 C 0.79112(14) -0.46257(13) 0.15196(10) 0.0241(3) Uani 1 1 d . . .
C4 C 0.89614(14) -0.55753(12) 0.17525(9) 0.0226(3) Uani 1 1 d . . .
C5 C 0.96279(13) -0.53659(12) 0.23835(9) 0.0207(3) Uani 1 1 d . . .
C6 C 0.93006(13) -0.42064(12) 0.27571(9) 0.0193(3) Uani 1 1 d . . .
C7 C 1.01686(13) -0.40017(12) 0.33348(9) 0.0191(3) Uani 1 1 d . . .
C8 C 1.15429(14) -0.41468(12) 0.29221(9) 0.0204(3) Uani 1 1 d . . .
C9 C 1.24084(13) -0.39577(13) 0.34042(10) 0.0226(3) Uani 1 1 d . . .
C10 C 1.19196(14) -0.36508(13) 0.43401(10) 0.0234(3) Uani 1 1 d . . .
C11 C 1.05750(14) -0.35153(12) 0.47617(9) 0.0218(3) Uani 1 1 d . . .
H11 H 1.0246 -0.3307 0.5397 0.026 Uiso 1 1 calc R . .
C12 C 0.96914(13) -0.36814(12) 0.42656(9) 0.0190(3) Uani 1 1 d . . .
C13 C 0.82291(13) -0.34671(12) 0.47619(10) 0.0217(3) Uani 1 1 d . . .
H13A H 0.8172 -0.3708 0.5424 0.026 Uiso 1 1 calc R . .
H13B H 0.7841 -0.3992 0.4495 0.026 Uiso 1 1 calc R . .
C14 C 0.73799(14) -0.21255(12) 0.46928(9) 0.0229(3) Uani 1 1 d . . .
H14 H 0.8004 -0.1614 0.4638 0.027 Uiso 1 1 calc R . .
C15 C 0.67549(14) -0.18045(13) 0.38409(10) 0.0234(3) Uani 1 1 d . . .
H15 H 0.6313 -0.0906 0.3866 0.028 Uiso 1 1 calc R . .
C16 C 0.78205(14) -0.20041(12) 0.29057(9) 0.0208(3) Uani 1 1 d . . .
H16 H 0.864 -0.1814 0.2981 0.025 Uiso 1 1 calc R . .
C17 C 0.61531(18) -0.39959(16) 0.07019(13) 0.0414(4) Uani 1 1 d . . .
H17A H 0.5459 -0.3758 0.1276 0.062 Uiso 1 1 calc R . .
H17B H 0.5784 -0.4311 0.0271 0.062 Uiso 1 1 calc R . .
H17C H 0.6439 -0.3286 0.0417 0.062 Uiso 1 1 calc R . .
C18 C 0.99659(18) -0.67887(15) 0.04334(11) 0.0370(4) Uani 1 1 d . . .
H18A H 0.9385 -0.6222 0.007 0.056 Uiso 1 1 calc R . .
H18B H 1.0173 -0.7619 0.0223 0.056 Uiso 1 1 calc R . .
H18C H 1.0806 -0.657 0.0349 0.056 Uiso 1 1 calc R . .
C19 C 1.16532(16) -0.70664(15) 0.20965(12) 0.0368(4) Uani 1 1 d . . .
H19A H 1.1361 -0.7723 0.1922 0.055 Uiso 1 1 calc R . .
H19B H 1.2409 -0.7416 0.2394 0.055 Uiso 1 1 calc R . .
H19C H 1.1941 -0.6595 0.154 0.055 Uiso 1 1 calc R . .
C20 C 1.21288(18) -0.35141(15) 0.13719(10) 0.0352(4) Uani 1 1 d . . .
H20A H 1.1218 -0.2966 0.1405 0.053 Uiso 1 1 calc R . .
H20B H 1.2523 -0.3821 0.0742 0.053 Uiso 1 1 calc R . .
H20C H 1.2692 -0.3071 0.1529 0.053 Uiso 1 1 calc R . .
C21 C 1.46391(17) -0.52047(17) 0.31016(14) 0.0492(5) Uani 1 1 d . . .
H21A H 1.4561 -0.537 0.3768 0.074 Uiso 1 1 calc R . .
H21B H 1.5566 -0.5203 0.28 0.074 Uiso 1 1 calc R . .
H21C H 1.4414 -0.5837 0.2834 0.074 Uiso 1 1 calc R . .
C22 C 1.24434(17) -0.33270(15) 0.57411(11) 0.0335(4) Uani 1 1 d . . .
H22A H 1.1671 -0.2596 0.587 0.05 Uiso 1 1 calc R . .
H22B H 1.319 -0.322 0.5962 0.05 Uiso 1 1 calc R . .
H22C H 1.2182 -0.4033 0.6061 0.05 Uiso 1 1 calc R . .
C23 C 0.62962(17) -0.17689(15) 0.55892(11) 0.0365(4) Uani 1 1 d . . .
H23A H 0.574 -0.093 0.5526 0.055 Uiso 1 1 calc R . .
H23B H 0.6728 -0.1829 0.6106 0.055 Uiso 1 1 calc R . .
H23C H 0.5726 -0.2318 0.5711 0.055 Uiso 1 1 calc R . .
C24 C 0.56222(15) -0.23686(15) 0.38722(11) 0.0334(4) Uani 1 1 d . . .
H24A H 0.5959 -0.3256 0.3939 0.05 Uiso 1 1 calc R . .
H24B H 0.531 -0.216 0.3296 0.05 Uiso 1 1 calc R . .
H24C H 0.487 -0.2053 0.4401 0.05 Uiso 1 1 calc R . .
C25 C 0.94652(15) -0.02168(15) 0.13240(11) 0.0306(3) Uani 1 1 d . . .
H25A H 0.9986 -0.0641 0.1775 0.046 Uiso 1 1 calc R . .
H25B H 0.9684 0.0548 0.1121 0.046 Uiso 1 1 calc R . .
H25C H 0.9691 -0.0732 0.0787 0.046 Uiso 1 1 calc R . .
C26 C 0.72564(16) 0.11654(14) 0.28368(11) 0.0330(4) Uani 1 1 d . . .
H26A H 0.6279 0.144 0.3094 0.049 Uiso 1 1 calc R . .
H26B H 0.7584 0.1871 0.2602 0.049 Uiso 1 1 calc R . .
H26C H 0.7707 0.074 0.3323 0.049 Uiso 1 1 calc R . .
C27 C 0.65388(15) 0.07874(14) 0.10318(10) 0.0276(3) Uani 1 1 d . . .
C28 C 0.68979(18) -0.00629(19) 0.02168(12) 0.0454(5) Uani 1 1 d . . .
H28A H 0.6762 -0.0851 0.0452 0.068 Uiso 1 1 calc R . .
H28B H 0.7844 -0.018 -0.0109 0.068 Uiso 1 1 calc R . .
H28C H 0.6316 0.0299 -0.0212 0.068 Uiso 1 1 calc R . .
C29 C 0.6747(2) 0.20116(18) 0.06512(16) 0.0562(6) Uani 1 1 d . . .
H29A H 0.6189 0.2348 0.0203 0.084 Uiso 1 1 calc R . .
H29B H 0.7699 0.1898 0.0343 0.084 Uiso 1 1 calc R . .
H29C H 0.6484 0.2575 0.1162 0.084 Uiso 1 1 calc R . .
C30 C 0.50593(16) 0.09599(19) 0.15276(13) 0.0448(5) Uani 1 1 d . . .
H30A H 0.4811 0.1514 0.2044 0.067 Uiso 1 1 calc R . .
H30B H 0.4931 0.0171 0.1767 0.067 Uiso 1 1 calc R . .
H30C H 0.4488 0.1306 0.109 0.067 Uiso 1 1 calc R . .
C31 C 0.0678(2) 0.98753(18) 0.46654(14) 0.0513(5) Uani 1 1 d . . .
H31A H 0.1048 1.0559 0.4689 0.062 Uiso 1 1 calc R . .
H31B H 0.1285 0.9134 0.4889 0.062 Uiso 1 1 calc R . .
C32 C 0.0737(2) 0.9704(2) 0.36783(16) 0.0630(6) Uani 1 1 d . . .
H32A H 0.016 1.0455 0.3441 0.076 Uiso 1 1 calc R . .
H32B H 0.0349 0.9034 0.3649 0.076 Uiso 1 1 calc R . .
C33 C 0.2147(2) 0.94171(19) 0.30384(16) 0.0570(5) Uani 1 1 d . . .
H33A H 0.2544 1.0074 0.306 0.086 Uiso 1 1 calc R . .
H33B H 0.2088 0.9344 0.2402 0.086 Uiso 1 1 calc R . .
H33C H 0.2715 0.8649 0.3242 0.086 Uiso 1 1 calc R . .
O1 O 0.72835(11) -0.49163(10) 0.09084(8) 0.0339(3) Uani 1 1 d . . .
O2 O 0.92821(10) -0.67225(9) 0.13981(7) 0.0295(2) Uani 1 1 d . . .
O3 O 1.05560(10) -0.62854(9) 0.27297(7) 0.0260(2) Uani 1 1 d . . .
O4 O 1.20614(10) -0.45095(9) 0.20100(6) 0.0243(2) Uani 1 1 d . . .
O5 O 1.37361(10) -0.40508(9) 0.29596(7) 0.0279(2) Uani 1 1 d . . .
O6 O 1.28596(10) -0.35186(10) 0.47676(7) 0.0317(3) Uani 1 1 d . . .
O7 O 0.72529(10) -0.11599(8) 0.22363(7) 0.0240(2) Uani 1 1 d . . .
Si Si 0.76327(4) 0.01140(3) 0.18724(3) 0.02049(10) Uani 1 1 d . . .

loop_
_atom_site_aniso_label
_atom_site_aniso_U_11
_atom_site_aniso_U_22
_atom_site_aniso_U_33
_atom_site_aniso_U_23
_atom_site_aniso_U_13
_atom_site_aniso_U_12
C1 0.0181(7) 0.0202(7) 0.0194(7) 0.0014(5) -0.0019(5) -0.0056(5)
C2 0.0195(7) 0.0229(7) 0.0258(7) 0.0014(6) -0.0075(6) -0.0048(6)
C3 0.0222(7) 0.0288(8) 0.0233(7) -0.0013(6) -0.0066(6) -0.0091(6)
C4 0.0233(7) 0.0197(7) 0.0238(7) -0.0021(5) -0.0015(6) -0.0077(6)
C5 0.0189(7) 0.0199(7) 0.0198(7) 0.0026(5) -0.0022(5) -0.0036(5)
C6 0.0170(6) 0.0223(7) 0.0171(6) 0.0003(5) -0.0011(5) -0.0061(5)
C7 0.0185(7) 0.0171(6) 0.0204(7) 0.0017(5) -0.0051(5) -0.0036(5)
C8 0.0213(7) 0.0196(7) 0.0176(7) 0.0011(5) -0.0032(5) -0.0033(5)
C9 0.0172(7) 0.0240(7) 0.0250(7) 0.0043(6) -0.0034(6) -0.0063(6)
C10 0.0247(7) 0.0231(7) 0.0254(7) 0.0036(6) -0.0103(6) -0.0090(6)
C11 0.0252(7) 0.0208(7) 0.0184(7) 0.0020(5) -0.0050(6) -0.0062(6)
C12 0.0197(7) 0.0155(6) 0.0199(7) 0.0023(5) -0.0040(5) -0.0036(5)
C13 0.0202(7) 0.0220(7) 0.0207(7) 0.0011(5) -0.0022(6) -0.0053(6)
C14 0.0229(7) 0.0213(7) 0.0210(7) -0.0016(5) -0.0014(6) -0.0040(6)
C15 0.0199(7) 0.0201(7) 0.0254(7) 0.0000(6) -0.0026(6) -0.0010(6)
C16 0.0203(7) 0.0192(7) 0.0226(7) 0.0032(5) -0.0074(6) -0.0044(5)
C17 0.0360(9) 0.0451(10) 0.0484(10) -0.0076(8) -0.0267(8) -0.0035(8)
C18 0.0424(10) 0.0354(9) 0.0322(9) -0.0137(7) -0.0094(8) -0.0050(7)
C19 0.0309(9) 0.0324(9) 0.0374(9) -0.0091(7) -0.0094(7) 0.0090(7)
C20 0.0437(10) 0.0377(9) 0.0208(8) 0.0054(6) -0.0050(7) -0.0107(8)
C21 0.0221(8) 0.0493(11) 0.0608(12) 0.0161(9) -0.0017(8) 0.0002(8)
C22 0.0374(9) 0.0396(9) 0.0291(8) -0.0031(7) -0.0152(7) -0.0123(7)
C23 0.0344(9) 0.0357(9) 0.0259(8) -0.0029(7) 0.0018(7) 0.0029(7)
C24 0.0199(7) 0.0416(9) 0.0354(9) 0.0013(7) -0.0036(7) -0.0071(7)
C25 0.0248(8) 0.0373(9) 0.0267(8) 0.0014(6) -0.0038(6) -0.0069(7)
C26 0.0335(9) 0.0314(8) 0.0330(9) -0.0071(7) -0.0025(7) -0.0102(7)
C27 0.0237(7) 0.0293(8) 0.0265(8) 0.0061(6) -0.0056(6) -0.0053(6)
C28 0.0364(10) 0.0676(13) 0.0313(9) -0.0060(8) -0.0142(8) -0.0067(9)
C29 0.0623(13) 0.0442(11) 0.0695(14) 0.0322(10) -0.0356(11) -0.0202(10)
C30 0.0229(8) 0.0642(12) 0.0393(10) 0.0042(9) -0.0076(7) -0.0020(8)
C31 0.0510(11) 0.0427(11) 0.0681(14) 0.0053(9) -0.0284(10) -0.0154(9)
C32 0.0521(13) 0.0657(14) 0.0740(15) 0.0061(12) -0.0299(12) -0.0112(11)
C33 0.0489(12) 0.0516(12) 0.0724(15) 0.0061(10) -0.0190(11) -0.0157(10)
O1 0.0314(6) 0.0346(6) 0.0407(6) -0.0096(5) -0.0187(5) -0.0057(5)
O2 0.0332(6) 0.0212(5) 0.0344(6) -0.0056(4) -0.0064(5) -0.0078(4)
O3 0.0257(5) 0.0214(5) 0.0254(5) -0.0015(4) -0.0064(4) 0.0021(4)
O4 0.0228(5) 0.0274(5) 0.0180(5) 0.0004(4) -0.0004(4) -0.0043(4)
O5 0.0172(5) 0.0346(6) 0.0299(6) 0.0066(4) -0.0040(4) -0.0082(4)
O6 0.0278(6) 0.0463(7) 0.0269(6) -0.0002(5) -0.0101(5) -0.0167(5)
O7 0.0264(5) 0.0203(5) 0.0258(5) 0.0052(4) -0.0106(4) -0.0056(4)
Si 0.0199(2) 0.0192(2) 0.0199(2) 0.00035(14) -0.00271(15) -0.00385(15)

loop_
_geom_bond_atom_site_label_1
_geom_bond_atom_site_label_2
_geom_bond_distance
_geom_bond_site_symmetry_2
_geom_bond_publ_flag
C1 C6 1.3937(19) . ?
C1 C2 1.3993(19) . ?
C1 C16 1.5226(19) . ?
C2 C3 1.382(2) . ?
C2 H2 0.95 . ?
C3 O1 1.3772(17) . ?
C3 C4 1.400(2) . ?
C4 O2 1.3849(16) . ?
C4 C5 1.3918(19) . ?
C5 O3 1.3745(16) . ?
C5 C6 1.4088(19) . ?
C6 C7 1.4945(18) . ?
C7 C12 1.3966(18) . ?
C7 C8 1.4073(19) . ?
C8 C9 1.3814(19) . ?
C8 O4 1.3860(16) . ?
C9 O5 1.3830(16) . ?
C9 C10 1.400(2) . ?
C10 O6 1.3690(16) . ?
C10 C11 1.383(2) . ?
C11 C12 1.4021(19) . ?
C11 H11 0.95 . ?
C12 C13 1.5070(18) . ?
C13 C14 1.5472(19) . ?
C13 H13A 0.99 . ?
C13 H13B 0.99 . ?
C14 C23 1.528(2) . ?
C14 C15 1.5430(19) . ?
C14 H14 1 . ?
C15 C24 1.527(2) . ?
C15 C16 1.5481(19) . ?
C15 H15 1 . ?
C16 O7 1.4378(16) . ?
C16 H16 1 . ?
C17 O1 1.4246(19) . ?
C17 H17A 0.98 . ?
C17 H17B 0.98 . ?
C17 H17C 0.98 . ?
C18 O2 1.4367(19) . ?
C18 H18A 0.98 . ?
C18 H18B 0.98 . ?
C18 H18C 0.98 . ?
C19 O3 1.4311(18) . ?
C19 H19A 0.98 . ?
C19 H19B 0.98 . ?
C19 H19C 0.98 . ?
C20 O4 1.4232(18) . ?
C20 H20A 0.98 . ?
C20 H20B 0.98 . ?
C20 H20C 0.98 . ?
C21 O5 1.421(2) . ?
C21 H21A 0.98 . ?
C21 H21B 0.98 . ?
C21 H21C 0.98 . ?
C22 O6 1.4245(18) . ?
C22 H22A 0.98 . ?
C22 H22B 0.98 . ?
C22 H22C 0.98 . ?
C23 H23A 0.98 . ?
C23 H23B 0.98 . ?
C23 H23C 0.98 . ?
C24 H24A 0.98 . ?
C24 H24B 0.98 . ?
C24 H24C 0.98 . ?
C25 Si 1.8583(15) . ?
C25 H25A 0.98 . ?
C25 H25B 0.98 . ?
C25 H25C 0.98 . ?
C26 Si 1.8584(15) . ?
C26 H26A 0.98 . ?
C26 H26B 0.98 . ?
C26 H26C 0.98 . ?
C27 C29 1.526(2) . ?
C27 C30 1.529(2) . ?
C27 C28 1.535(2) . ?
C27 Si 1.8811(15) . ?
C28 H28A 0.98 . ?
C28 H28B 0.98 . ?
C28 H28C 0.98 . ?
C29 H29A 0.98 . ?
C29 H29B 0.98 . ?
C29 H29C 0.98 . ?
C30 H30A 0.98 . ?
C30 H30B 0.98 . ?
C30 H30C 0.98 . ?
C31 C32 1.486(3) . ?
C31 C31 1.501(4) 2_576 ?
C31 H31A 0.99 . ?
C31 H31B 0.99 . ?
C32 C33 1.525(3) . ?
C32 H32A 0.99 . ?
C32 H32B 0.99 . ?
C33 H33A 0.98 . ?
C33 H33B 0.98 . ?
C33 H33C 0.98 . ?
O7 Si 1.6451(10) . ?
